data_2235985
loop_
_publ_author_name
'Bakthadoss, M.'
'Selvakumar, R.'
'Madhanraj, R.'
'Murugavel, S.'

_publ_section_title
;
 2-[Hydroxy(2-methoxyphenyl)methyl]acrylonitrile
;
_journal_coeditor_code SJ5256
_journal_issue 8
_journal_name_full 'Acta Crystallographica Section E'
_journal_page_first o2467
_journal_paper_doi 10.1107/S1600536812031728
_journal_volume 68
_journal_year 2012
_chemical_formula_iupac 'C11 H11 N O2'
_chemical_formula_moiety 'C11 H11 N O2'
_chemical_formula_sum 'C11 H11 N O2'
_chemical_formula_weight 189.21
_chemical_name_systematic
;
2-[Hydroxy(2-methoxyphenyl)methyl]acrylonitrile
;
_space_group_IT_number 2
_symmetry_cell_setting triclinic
_symmetry_space_group_name_Hall '-P 1'
_symmetry_space_group_name_H-M 'P -1'
_atom_sites_solution_hydrogens geom
_atom_sites_solution_primary direct
_atom_sites_solution_secondary difmap
_audit_creation_method SHELXL97
_cell_angle_alpha 94.864(3)
_cell_angle_beta 98.013(3)
_cell_angle_gamma 106.579(2)
_cell_formula_units_Z 2
_cell_length_a 6.9063(4)
_cell_length_b 8.7085(4)
_cell_length_c 11.7294(6)
_cell_measurement_reflns_used 3700
_cell_measurement_temperature 293(2)
_cell_measurement_theta_max 29.5
_cell_measurement_theta_min 2.5
_cell_volume 663.73(6)
_computing_cell_refinement 'APEX2 and SAINT (Bruker, 2004)'
_computing_data_collection 'APEX2 (Bruker, 2004)'
_computing_data_reduction 'SAINT and XPREP (Bruker, 2004)'
_computing_molecular_graphics 'ORTEP-3 (Farrugia (1997)'
_computing_publication_material
;
SHELXL97 (Sheldrick, 2008) and PLATON (Spek, 2009)
;
_computing_structure_refinement 'SHELXL97 (Sheldrick, 2008)'
_computing_structure_solution 'SHELXS97 (Sheldrick, 2008)'
_diffrn_ambient_temperature 293(2)
_diffrn_detector_area_resol_mean 10.0
_diffrn_measured_fraction_theta_full 0.991
_diffrn_measured_fraction_theta_max 0.991
_diffrn_measurement_device_type 'Bruker APEXII CCD'
_diffrn_measurement_method \w
_diffrn_radiation_monochromator graphite
_diffrn_radiation_source 'fine-focus sealed tube'
_diffrn_radiation_type MoK\a
_diffrn_radiation_wavelength 0.71073
_diffrn_reflns_av_R_equivalents 0.0238
_diffrn_reflns_av_sigmaI/netI 0.0227
_diffrn_reflns_limit_h_max 9
_diffrn_reflns_limit_h_min -9
_diffrn_reflns_limit_k_max 12
_diffrn_reflns_limit_k_min -11
_diffrn_reflns_limit_l_max 14
_diffrn_reflns_limit_l_min -16
_diffrn_reflns_number 14371
_diffrn_reflns_theta_full 29.50
_diffrn_reflns_theta_max 29.50
_diffrn_reflns_theta_min 2.46
_diffrn_standards_number 0
_exptl_absorpt_coefficient_mu 0.066
_exptl_absorpt_correction_T_max 0.989
_exptl_absorpt_correction_T_min 0.984
_exptl_absorpt_correction_type multi-scan
_exptl_absorpt_process_details '(SADABS; Sheldrick, 1996)'
_exptl_crystal_colour colourless
_exptl_crystal_density_diffrn 0.947
_exptl_crystal_density_method 'not measured'
_exptl_crystal_description block
_exptl_crystal_F_000 200
_exptl_crystal_size_max 0.25
_exptl_crystal_size_mid 0.23
_exptl_crystal_size_min 0.17
_refine_diff_density_max 0.369
_refine_diff_density_min -0.166
_refine_ls_extinction_method none
_refine_ls_goodness_of_fit_ref 1.077
_refine_ls_hydrogen_treatment constr
_refine_ls_matrix_type full
_refine_ls_number_parameters 128
_refine_ls_number_reflns 3667
_refine_ls_number_restraints 0
_refine_ls_restrained_S_all 1.077
_refine_ls_R_factor_all 0.0828
_refine_ls_R_factor_gt 0.0603
_refine_ls_shift/su_max 0.000
_refine_ls_shift/su_mean 0.000
_refine_ls_structure_factor_coef Fsqd
_refine_ls_weighting_details 'calc w = 1/[\s^2^(Fo^2^)+(0.1283P)^2^] where P=(Fo^2^+2Fc^2^)/3'
_refine_ls_weighting_scheme calc
_refine_ls_wR_factor_gt 0.1963
_refine_ls_wR_factor_ref 0.2147
_reflns_number_gt 2302
_reflns_number_total 3667
_reflns_threshold_expression I>2\s(I)
_cod_data_source_file sj5256.cif
_cod_data_source_block I
_cod_database_code 2235985
_cod_database_fobs_code 2235985

loop_
_symmetry_equiv_pos_as_xyz
'x, y, z'
'-x, -y, -z'

loop_
_atom_site_type_symbol
_atom_site_label
_atom_site_fract_x
_atom_site_fract_y
_atom_site_fract_z
_atom_site_U_iso_or_equiv
_atom_site_adp_type
_atom_site_calc_flag
_atom_site_refinement_flags
_atom_site_occupancy
_atom_site_symmetry_multiplicity
C C6 0.40136(19) 0.02493(15) 0.23097(11) 0.0512(3) Uani d . 1 1
O O1 0.32726(19) 0.20317(15) 0.10146(8) 0.0785(4) Uani d . 1 1
H H1A 0.2641 0.2678 0.0867 0.118 Uiso calc R 1 1
C C8 0.3411(2) 0.28106(17) 0.30328(11) 0.0594(4) Uani d . 1 1
C C7 0.2833(2) 0.14393(17) 0.20547(11) 0.0553(3) Uani d . 1 1
H H7 0.1361 0.0880 0.1962 0.066 Uiso calc R 1 1
O O2 0.19770(18) -0.05952(14) 0.37012(10) 0.0761(4) Uani d . 1 1
C C5 0.3559(2) -0.07361(16) 0.31777(12) 0.0586(4) Uani d . 1 1
C C1 0.5551(2) 0.01363(17) 0.17103(14) 0.0634(4) Uani d . 1 1
H H1 0.5839 0.0773 0.1121 0.076 Uiso calc R 1 1
C C4 0.4708(3) -0.17723(18) 0.34459(16) 0.0765(5) Uani d . 1 1
H H4 0.4429 -0.2416 0.4032 0.092 Uiso calc R 1 1
C C3 0.6255(3) -0.1844(2) 0.2844(2) 0.0878(6) Uani d . 1 1
H H3 0.7026 -0.2534 0.3031 0.105 Uiso calc R 1 1
C C9 0.5538(3) 0.37095(19) 0.33066(14) 0.0711(4) Uani d . 1 1
C C2 0.6680(3) -0.0914(2) 0.1970(2) 0.0828(5) Uani d . 1 1
H H2 0.7714 -0.0986 0.1557 0.099 Uiso calc R 1 1
C C11 0.1371(3) -0.1609(2) 0.45522(17) 0.0910(6) Uani d . 1 1
H H11A 0.1030 -0.2719 0.4222 0.136 Uiso calc R 1 1
H H11B 0.0195 -0.1415 0.4814 0.136 Uiso calc R 1 1
H H11C 0.2476 -0.1380 0.5197 0.136 Uiso calc R 1 1
C C10 0.2061(4) 0.3212(3) 0.36068(17) 0.0902(6) Uani d . 1 1
H H10A 0.2497 0.4086 0.4193 0.108 Uiso calc R 1 1
H H10B 0.0681 0.2620 0.3422 0.108 Uiso calc R 1 1
N N1 0.7246(3) 0.4399(2) 0.35287(19) 0.1078(6) Uani d . 1 1

loop_
_atom_site_aniso_label
_atom_site_aniso_U_11
_atom_site_aniso_U_22
_atom_site_aniso_U_33
_atom_site_aniso_U_12
_atom_site_aniso_U_13
_atom_site_aniso_U_23
C6 0.0495(7) 0.0425(6) 0.0587(7) 0.0150(5) -0.0018(5) 0.0054(5)
O1 0.1091(9) 0.1020(9) 0.0560(6) 0.0696(8) 0.0259(6) 0.0323(6)
C8 0.0844(10) 0.0566(7) 0.0543(7) 0.0388(7) 0.0214(6) 0.0241(6)
C7 0.0587(8) 0.0630(8) 0.0544(7) 0.0309(6) 0.0104(5) 0.0195(6)
O2 0.0857(8) 0.0723(7) 0.0806(7) 0.0276(6) 0.0241(6) 0.0374(6)
C5 0.0615(8) 0.0431(6) 0.0648(8) 0.0127(6) -0.0055(6) 0.0096(5)
C1 0.0574(8) 0.0508(7) 0.0811(9) 0.0177(6) 0.0089(7) 0.0037(6)
C4 0.0866(11) 0.0470(7) 0.0893(11) 0.0224(7) -0.0147(9) 0.0141(7)
C3 0.0793(11) 0.0553(9) 0.1254(15) 0.0359(8) -0.0193(11) 0.0000(9)
C9 0.0944(13) 0.0490(8) 0.0748(9) 0.0295(8) 0.0123(8) 0.0108(7)
C2 0.0618(9) 0.0593(9) 0.1254(15) 0.0262(7) 0.0046(9) -0.0082(9)
C11 0.1114(15) 0.0760(11) 0.0767(11) 0.0088(10) 0.0148(10) 0.0323(9)
C10 0.1299(17) 0.0953(13) 0.0781(10) 0.0637(12) 0.0510(11) 0.0319(9)
N1 0.1053(14) 0.0681(10) 0.1354(17) 0.0171(10) 0.0003(12) -0.0017(10)

loop_
_atom_type_symbol
_atom_type_description
_atom_type_scat_dispersion_real
_atom_type_scat_dispersion_imag
_atom_type_scat_source
C C 0.0033 0.0016 'International Tables Vol C Tables 4.2.6.8 and 6.1.1.4'
H H 0.0000 0.0000 'International Tables Vol C Tables 4.2.6.8 and 6.1.1.4'
N N 0.0061 0.0033 'International Tables Vol C Tables 4.2.6.8 and 6.1.1.4'
O O 0.0106 0.0060 'International Tables Vol C Tables 4.2.6.8 and 6.1.1.4'

loop_
_geom_angle_atom_site_label_1
_geom_angle_atom_site_label_2
_geom_angle_atom_site_label_3
_geom_angle
C1 C6 C5 119.23(12)
C1 C6 C7 120.95(12)
C5 C6 C7 119.81(12)
C7 O1 H1A 109.5
C10 C8 C9 120.64(17)
C10 C8 C7 123.50(17)
C9 C8 C7 115.85(12)
O1 C7 C8 110.27(11)
O1 C7 C6 108.58(10)
C8 C7 C6 110.66(10)
O1 C7 H7 109.1
C8 C7 H7 109.1
C6 C7 H7 109.1
C5 O2 C11 118.82(14)
O2 C5 C4 124.63(14)
O2 C5 C6 115.73(11)
C4 C5 C6 119.64(15)
C6 C1 C2 121.00(16)
C6 C1 H1 119.5
C2 C1 H1 119.5
C3 C4 C5 119.88(16)
C3 C4 H4 120.1
C5 C4 H4 120.1
C2 C3 C4 120.98(14)
C2 C3 H3 119.5
C4 C3 H3 119.5
N1 C9 C8 178.61(17)
C3 C2 C1 119.24(18)
C3 C2 H2 120.4
C1 C2 H2 120.4
O2 C11 H11A 109.5
O2 C11 H11B 109.5
H11A C11 H11B 109.5
O2 C11 H11C 109.5
H11A C11 H11C 109.5
H11B C11 H11C 109.5
C8 C10 H10A 120.0
C8 C10 H10B 120.0
H10A C10 H10B 120.0

loop_
_geom_bond_atom_site_label_1
_geom_bond_atom_site_label_2
_geom_bond_distance
C6 C1 1.374(2)
C6 C5 1.3982(19)
C6 C7 1.5149(16)
O1 C7 1.4026(15)
O1 H1A 0.8200
C8 C10 1.329(2)
C8 C9 1.429(3)
C8 C7 1.507(2)
C7 H7 0.9800
O2 C5 1.3549(19)
O2 C11 1.4165(18)
C5 C4 1.389(2)
C1 C2 1.388(2)
C1 H1 0.9300
C4 C3 1.373(3)
C4 H4 0.9300
C3 C2 1.371(3)
C3 H3 0.9300
C9 N1 1.142(2)
C2 H2 0.9300
C11 H11A 0.9600
C11 H11B 0.9600
C11 H11C 0.9600
C10 H10A 0.9300
C10 H10B 0.9300

loop_
_geom_torsion_atom_site_label_1
_geom_torsion_atom_site_label_2
_geom_torsion_atom_site_label_3
_geom_torsion_atom_site_label_4
_geom_torsion
C10 C8 C7 O1 116.07(15)
C9 C8 C7 O1 -62.57(14)
C10 C8 C7 C6 -123.79(15)
C9 C8 C7 C6 57.57(15)
C1 C6 C7 O1 12.72(18)
C5 C6 C7 O1 -168.18(12)
C1 C6 C7 C8 -108.43(14)
C5 C6 C7 C8 70.67(16)
C11 O2 C5 C4 -2.7(2)
C11 O2 C5 C6 177.19(13)
C1 C6 C5 O2 -177.78(12)
C7 C6 C5 O2 3.11(19)
C1 C6 C5 C4 2.1(2)
C7 C6 C5 C4 -177.03(12)
C5 C6 C1 C2 -1.3(2)
C7 C6 C1 C2 177.77(13)
O2 C5 C4 C3 178.66(14)
C6 C5 C4 C3 -1.2(2)
C5 C4 C3 C2 -0.5(3)
C10 C8 C9 N1 125(8)
C7 C8 C9 N1 -56(8)
C4 C3 C2 C1 1.3(3)
C6 C1 C2 C3 -0.3(2)

loop_
_cod_related_entry_id
_cod_related_entry_database
_cod_related_entry_code
1 ChemSpider 8640517
